data_4121817
loop_
_publ_author_name
'Zhang, Lei'
'Fonari, Alexandr'
'Liu, Yao'
'Hoyt, Andra-Lisa M'
'Lee, Hyunbok'
'Granger, Devin'
'Parkin, Sean'
'Russell, Thomas P.'
'Anthony, John E.'
'Br\'edas, Jean-Luc'
'Coropceanu, Veaceslav'
'Briseno, Alejandro L.'

_publ_section_title
;
 Bistetracene: an air-stable, high-mobility organic semiconductor with
 extended conjugation.
;
_journal_issue 26
_journal_name_full 'Journal of the American Chemical Society'
_journal_page_first 9248
_journal_page_last 9251
_journal_paper_doi 10.1021/ja503643s
_journal_volume 136
_journal_year 2014
_chemical_formula_moiety 'C64 H78 Si2'
_chemical_formula_sum 'C64 H78 Si2'
_chemical_formula_weight 903.44
_chemical_name_systematic
; 
 ? 
;
_space_group_crystal_system triclinic
_space_group_IT_number 2
_space_group_name_Hall '-P 1'
_space_group_name_H-M_alt 'P -1'
_symmetry_space_group_name_Hall '-P 1'
_symmetry_space_group_name_H-M 'P -1'
_atom_sites_solution_hydrogens geom
_atom_sites_solution_primary direct
_atom_sites_solution_secondary difmap
_audit_creation_method SHELXL-2013
_cell_angle_alpha 97.595(2)
_cell_angle_beta 106.386(1)
_cell_angle_gamma 95.691(2)
_cell_formula_units_Z 2
_cell_length_a 11.7625(3)
_cell_length_b 12.8916(3)
_cell_length_c 18.7532(4)
_cell_measurement_reflns_used 9287
_cell_measurement_temperature 180(2)
_cell_measurement_theta_max 67.54
_cell_measurement_theta_min 2.49
_cell_volume 2676.27(11)
_computing_cell_refinement '<i>APEX2</i> (Bruker-AXS, 2006)'
_computing_data_collection '<i>APEX2</i> (Bruker-AXS, 2006)'
_computing_data_reduction '<i>APEX2</i> (Bruker-AXS, 2006)'
_computing_molecular_graphics '<i>XP in SHELXTL</i> (Sheldrick, 2008a)'
_computing_publication_material '<i>SHELX</i> (Sheldrick, 2008a) and <i>CIFFIX</i> (Parkin, 2013)'
_computing_structure_refinement '<i>SHELXL-2013</i> (Sheldrick, 2008a)'
_computing_structure_solution '<i>SHELXS-97</i> (Sheldrick, 2008a)'
_diffrn_ambient_temperature 180(2)
_diffrn_detector_area_resol_mean 5.6
_diffrn_measured_fraction_theta_full 0.963
_diffrn_measured_fraction_theta_max 0.958
_diffrn_measurement_device_type 'Bruker X8 Proteum diffractometer'
_diffrn_measurement_method '\f and \w scans'
_diffrn_radiation_type CuK\a
_diffrn_radiation_wavelength 1.54178
_diffrn_reflns_av_R_equivalents 0.0470
_diffrn_reflns_av_unetI/netI 0.0433
_diffrn_reflns_Laue_measured_fraction_full 0.963
_diffrn_reflns_Laue_measured_fraction_max 0.958
_diffrn_reflns_limit_h_max 14
_diffrn_reflns_limit_h_min -11
_diffrn_reflns_limit_k_max 15
_diffrn_reflns_limit_k_min -11
_diffrn_reflns_limit_l_max 21
_diffrn_reflns_limit_l_min -22
_diffrn_reflns_number 36938
_diffrn_reflns_point_group_measured_fraction_full 0.963
_diffrn_reflns_point_group_measured_fraction_max 0.958
_diffrn_reflns_theta_full 67.679
_diffrn_reflns_theta_max 67.996
_diffrn_reflns_theta_min 2.491
_diffrn_source 'fine-focus rotating anode'
_exptl_absorpt_coefficient_mu 0.878
_exptl_absorpt_correction_T_max 0.896
_exptl_absorpt_correction_T_min 0.696
_exptl_absorpt_correction_type multi-scan
_exptl_absorpt_process_details '<i>SADABS</i> (Sheldrick, 2008b)'
_exptl_crystal_colour blue
_exptl_crystal_density_diffrn 1.121
_exptl_crystal_description tablet
_exptl_crystal_F_000 980
_exptl_crystal_size_max 0.370
_exptl_crystal_size_mid 0.080
_exptl_crystal_size_min 0.010
_refine_diff_density_max 0.289
_refine_diff_density_min -0.229
_refine_diff_density_rms 0.038
_refine_ls_extinction_method none
_refine_ls_goodness_of_fit_ref 1.034
_refine_ls_hydrogen_treatment constr
_refine_ls_matrix_type full
_refine_ls_number_parameters 605
_refine_ls_number_reflns 9332
_refine_ls_number_restraints 0
_refine_ls_restrained_S_all 1.034
_refine_ls_R_factor_all 0.0881
_refine_ls_R_factor_gt 0.0521
_refine_ls_shift/su_max 0.000
_refine_ls_shift/su_mean 0.000
_refine_ls_structure_factor_coef Fsqd
_refine_ls_weighting_details 'w=1/[\s^2^(Fo^2^)+(0.0880P)^2^+0.2895P] where P=(Fo^2^+2Fc^2^)/3'
_refine_ls_weighting_scheme calc
_refine_ls_wR_factor_gt 0.1407
_refine_ls_wR_factor_ref 0.1608
_reflns_Friedel_coverage 0.000
_reflns_number_gt 6332
_reflns_number_total 9332
_reflns_threshold_expression 'I > 2\s(I)'
_cod_data_source_file ja503643s_si_002.cif
_cod_data_source_block x13519
_cod_depositor_comments 'Adding full bibliography for 4121817--4121818.cif.'
_cod_database_code 4121817
_shelx_space_group_comment
; 
The symmetry employed for this shelxl refinement is uniquely defined 
by the following loop, which should always be used as a source of 
symmetry information in preference to the above space-group names. 
They are only intended as comments. 
;
_shelx_estimated_absorpt_t_min 0.737
_shelx_estimated_absorpt_t_max 0.991
_shelxl_version_number 2013-4

loop_
_space_group_symop_operation_xyz
'x, y, z'
'-x, -y, -z'

loop_
_atom_site_label
_atom_site_type_symbol
_atom_site_fract_x
_atom_site_fract_y
_atom_site_fract_z
_atom_site_U_iso_or_equiv
_atom_site_adp_type
_atom_site_occupancy
_atom_site_site_symmetry_order
_atom_site_calc_flag
_atom_site_refinement_flags_posn
_atom_site_refinement_flags_adp
Si1 Si 0.55390(6) 0.21699(5) 0.19950(4) 0.05140(17) Uani 1 1 d . .
Si2 Si -0.00412(6) 0.29560(5) 0.78773(4) 0.05361(18) Uani 1 1 d . .
C1 C 0.37282(19) 0.32465(17) 0.36924(13) 0.0477(5) Uani 1 1 d . .
C2 C 0.38166(19) 0.43549(17) 0.39371(12) 0.0475(5) Uani 1 1 d . .
C3 C 0.4270(2) 0.50953(18) 0.35666(13) 0.0518(5) Uani 1 1 d . .
H3 H 0.4521 0.4850 0.3143 0.062 Uiso 1 1 calc R U
C4 C 0.4363(2) 0.61787(18) 0.37992(14) 0.0522(5) Uani 1 1 d . .
C5 C 0.4815(2) 0.69347(19) 0.34179(15) 0.0595(6) Uani 1 1 d . .
H5 H 0.5056 0.6701 0.2988 0.071 Uiso 1 1 calc R U
C6 C 0.4902(2) 0.7986(2) 0.36660(16) 0.0639(6) Uani 1 1 d . .
H6 H 0.5203 0.8481 0.3408 0.077 Uiso 1 1 calc R U
C7 C 0.4550(2) 0.83501(19) 0.43051(16) 0.0620(6) Uani 1 1 d . .
H7 H 0.4618 0.9089 0.4471 0.074 Uiso 1 1 calc R U
C8 C 0.4116(2) 0.76590(18) 0.46849(15) 0.0568(6) Uani 1 1 d . .
H8 H 0.3890 0.7917 0.5116 0.068 Uiso 1 1 calc R U
C9 C 0.39985(19) 0.65446(17) 0.44394(14) 0.0518(5) Uani 1 1 d . .
C10 C 0.35471(19) 0.58104(17) 0.48124(13) 0.0495(5) Uani 1 1 d . .
H10 H 0.3316 0.6061 0.5243 0.059 Uiso 1 1 calc R U
C11 C 0.34237(19) 0.47198(17) 0.45735(13) 0.0477(5) Uani 1 1 d . .
C12 C 0.29427(18) 0.39584(16) 0.49509(12) 0.0458(5) Uani 1 1 d . .
C13 C 0.2537(2) 0.42767(17) 0.55857(13) 0.0501(5) Uani 1 1 d . .
H13 H 0.2604 0.5010 0.5770 0.060 Uiso 1 1 calc R U
C14 C 0.2063(2) 0.35713(17) 0.59306(13) 0.0503(5) Uani 1 1 d . .
H14 H 0.1798 0.3819 0.6348 0.060 Uiso 1 1 calc R U
C15 C 0.19508(19) 0.24595(17) 0.56823(12) 0.0466(5) Uani 1 1 d . .
C16 C 0.14298(19) 0.17290(17) 0.60283(12) 0.0485(5) Uani 1 1 d . .
C17 C 0.13530(19) 0.06195(17) 0.57883(13) 0.0484(5) Uani 1 1 d . .
C18 C 0.0830(2) -0.01213(18) 0.61263(13) 0.0522(5) Uani 1 1 d . .
H18 H 0.0508 0.0124 0.6518 0.063 Uiso 1 1 calc R U
C19 C 0.0767(2) -0.12022(19) 0.59088(14) 0.0545(5) Uani 1 1 d . .
C20 C 0.0232(2) -0.1965(2) 0.62524(16) 0.0610(6) Uani 1 1 d . .
H20 H -0.0099 -0.1733 0.6643 0.073 Uiso 1 1 calc R U
C21 C 0.0194(2) -0.3015(2) 0.60248(17) 0.0657(7) Uani 1 1 d . .
H21 H -0.0160 -0.3514 0.6258 0.079 Uiso 1 1 calc R U
C22 C 0.0680(2) -0.3373(2) 0.54425(17) 0.0660(7) Uani 1 1 d . .
H22 H 0.0656 -0.4110 0.5294 0.079 Uiso 1 1 calc R U
C23 C 0.1179(2) -0.26795(19) 0.50930(16) 0.0614(6) Uani 1 1 d . .
H23 H 0.1484 -0.2936 0.4696 0.074 Uiso 1 1 calc R U
C24 C 0.1248(2) -0.15671(18) 0.53171(14) 0.0538(5) Uani 1 1 d . .
C25 C 0.1744(2) -0.08332(17) 0.49671(13) 0.0513(5) Uani 1 1 d . .
H25 H 0.2047 -0.1083 0.4567 0.062 Uiso 1 1 calc R U
C26 C 0.18134(19) 0.02551(16) 0.51802(12) 0.0465(5) Uani 1 1 d . .
C27 C 0.22996(19) 0.10180(17) 0.48061(12) 0.0462(5) Uani 1 1 d . .
C28 C 0.2698(2) 0.06988(17) 0.41685(13) 0.0501(5) Uani 1 1 d . .
H28 H 0.2651 -0.0034 0.3992 0.060 Uiso 1 1 calc R U
C29 C 0.3140(2) 0.14042(17) 0.38097(13) 0.0512(5) Uani 1 1 d . .
H29 H 0.3383 0.1156 0.3383 0.061 Uiso 1 1 calc R U
C30 C 0.32508(19) 0.25155(16) 0.40547(12) 0.0464(5) Uani 1 1 d . .
C31 C 0.28542(18) 0.28704(16) 0.46900(12) 0.0456(5) Uani 1 1 d . .
C32 C 0.23710(18) 0.21056(16) 0.50587(12) 0.0447(5) Uani 1 1 d . .
C33 C 0.4199(2) 0.28946(17) 0.30905(13) 0.0505(5) Uani 1 1 d . .
C34 C 0.4641(2) 0.26173(17) 0.26058(13) 0.0530(5) Uani 1 1 d . .
C35 C 0.6402(2) 0.33845(19) 0.18381(14) 0.0598(6) Uani 1 1 d . .
H35 H 0.6844 0.3148 0.1476 0.072 Uiso 1 1 calc R U
C36 C 0.7322(3) 0.3977(3) 0.25555(18) 0.0891(10) Uani 1 1 d . .
H36A H 0.7743 0.4600 0.2443 0.134 Uiso 1 1 calc R U
H36B H 0.7899 0.3512 0.2758 0.134 Uiso 1 1 calc R U
H36C H 0.6917 0.4201 0.2928 0.134 Uiso 1 1 calc R U
C37 C 0.5570(3) 0.4141(2) 0.14813(19) 0.0811(9) Uani 1 1 d . .
H37A H 0.5121 0.4387 0.1823 0.122 Uiso 1 1 calc R U
H37B H 0.5009 0.3771 0.1002 0.122 Uiso 1 1 calc R U
H37C H 0.6047 0.4749 0.1391 0.122 Uiso 1 1 calc R U
C38 C 0.6569(2) 0.13186(19) 0.25329(14) 0.0582(6) Uani 1 1 d . .
H38 H 0.7154 0.1804 0.2972 0.070 Uiso 1 1 calc R U
C39 C 0.5950(3) 0.0488(2) 0.28594(18) 0.0754(8) Uani 1 1 d . .
H39A H 0.5371 -0.0013 0.2448 0.113 Uiso 1 1 calc R U
H39B H 0.5531 0.0835 0.3187 0.113 Uiso 1 1 calc R U
H39C H 0.6548 0.0108 0.3154 0.113 Uiso 1 1 calc R U
C40 C 0.7301(3) 0.0824(3) 0.20604(18) 0.0803(8) Uani 1 1 d . .
H40A H 0.7861 0.0420 0.2362 0.120 Uiso 1 1 calc R U
H40B H 0.7750 0.1383 0.1900 0.120 Uiso 1 1 calc R U
H40C H 0.6762 0.0351 0.1615 0.120 Uiso 1 1 calc R U
C41 C 0.4561(2) 0.1445(2) 0.10593(14) 0.0615(6) Uani 1 1 d . .
H41A H 0.4224 0.1978 0.0757 0.074 Uiso 1 1 calc R U
H41B H 0.5079 0.1090 0.0801 0.074 Uiso 1 1 calc R U
C42 C 0.3530(2) 0.0627(2) 0.10362(15) 0.0654(7) Uani 1 1 d . .
H42A H 0.2958 0.0982 0.1245 0.078 Uiso 1 1 calc R U
H42B H 0.3843 0.0113 0.1364 0.078 Uiso 1 1 calc R U
C43 C 0.2868(2) 0.0031(2) 0.02530(15) 0.0633(6) Uani 1 1 d . .
H43A H 0.2622 0.0550 -0.0085 0.076 Uiso 1 1 calc R U
H43B H 0.3426 -0.0374 0.0063 0.076 Uiso 1 1 calc R U
C44 C 0.1773(3) -0.0722(2) 0.02080(16) 0.0699(7) Uani 1 1 d . .
H44A H 0.1173 -0.0306 0.0336 0.084 Uiso 1 1 calc R U
H44B H 0.1999 -0.1182 0.0593 0.084 Uiso 1 1 calc R U
C45 C 0.1198(3) -0.1414(2) -0.05510(15) 0.0682(7) Uani 1 1 d . .
H45A H 0.1039 -0.0957 -0.0943 0.082 Uiso 1 1 calc R U
H45B H 0.1770 -0.1880 -0.0658 0.082 Uiso 1 1 calc R U
C46 C 0.0046(3) -0.2089(3) -0.06094(18) 0.0934(11) Uani 1 1 d . .
H46A H -0.0537 -0.1617 -0.0528 0.112 Uiso 1 1 calc R U
H46B H 0.0200 -0.2510 -0.0196 0.112 Uiso 1 1 calc R U
C47 C -0.0524(4) -0.2835(3) -0.1345(2) 0.1049(12) Uani 1 1 d . .
H47A H 0.0049 -0.3322 -0.1419 0.126 Uiso 1 1 calc R U
H47B H -0.1238 -0.3268 -0.1303 0.126 Uiso 1 1 calc R U
C48 C -0.0888(3) -0.2339(3) -0.2016(2) 0.1015(11) Uani 1 1 d . .
H48A H -0.1468 -0.1863 -0.1957 0.152 Uiso 1 1 calc R U
H48B H -0.1257 -0.2887 -0.2460 0.152 Uiso 1 1 calc R U
H48C H -0.0184 -0.1935 -0.2081 0.152 Uiso 1 1 calc R U
C49 C 0.0955(2) 0.21003(18) 0.66213(13) 0.0520(5) Uani 1 1 d . .
C50 C 0.0548(2) 0.24261(19) 0.71151(14) 0.0571(6) Uani 1 1 d . .
C51 C -0.0575(3) 0.1802(2) 0.82745(15) 0.0649(7) Uani 1 1 d . .
H51 H -0.0831 0.2092 0.8717 0.078 Uiso 1 1 calc R U
C52 C 0.0430(4) 0.1166(3) 0.8558(2) 0.0956(11) Uani 1 1 d . .
H52A H 0.0148 0.0607 0.8801 0.143 Uiso 1 1 calc R U
H52B H 0.1111 0.1633 0.8924 0.143 Uiso 1 1 calc R U
H52C H 0.0679 0.0846 0.8133 0.143 Uiso 1 1 calc R U
C53 C -0.1658(4) 0.1097(3) 0.77076(19) 0.1029(13) Uani 1 1 d . .
H53A H -0.1429 0.0780 0.7273 0.154 Uiso 1 1 calc R U
H53B H -0.2298 0.1522 0.7538 0.154 Uiso 1 1 calc R U
H53C H -0.1943 0.0536 0.7947 0.154 Uiso 1 1 calc R U
C54 C -0.1296(2) 0.3690(2) 0.74496(15) 0.0619(6) Uani 1 1 d . .
H54 H -0.1913 0.3173 0.7048 0.074 Uiso 1 1 calc R U
C55 C -0.1899(3) 0.4116(3) 0.80317(18) 0.0807(8) Uani 1 1 d . .
H55A H -0.1315 0.4623 0.8437 0.121 Uiso 1 1 calc R U
H55B H -0.2198 0.3529 0.8243 0.121 Uiso 1 1 calc R U
H55C H -0.2568 0.4470 0.7787 0.121 Uiso 1 1 calc R U
C56 C -0.0878(3) 0.4578(2) 0.70702(17) 0.0738(7) Uani 1 1 d . .
H56A H -0.1570 0.4896 0.6812 0.111 Uiso 1 1 calc R U
H56B H -0.0496 0.4285 0.6703 0.111 Uiso 1 1 calc R U
H56C H -0.0303 0.5119 0.7454 0.111 Uiso 1 1 calc R U
C57 C 0.1237(2) 0.3841(2) 0.86142(14) 0.0612(6) Uani 1 1 d . .
H57A H 0.1981 0.3536 0.8627 0.073 Uiso 1 1 calc R U
H57B H 0.1321 0.4537 0.8450 0.073 Uiso 1 1 calc R U
C58 C 0.1152(3) 0.4030(2) 0.94190(16) 0.0762(8) Uani 1 1 d . .
H58A H 0.0517 0.4476 0.9435 0.091 Uiso 1 1 calc R U
H58B H 0.0909 0.3343 0.9553 0.091 Uiso 1 1 calc R U
C59 C 0.2318(3) 0.4565(2) 1.00068(16) 0.0768(8) Uani 1 1 d . .
H59A H 0.2256 0.4487 1.0513 0.092 Uiso 1 1 calc R U
H59B H 0.2978 0.4188 0.9928 0.092 Uiso 1 1 calc R U
C60 C 0.2641(3) 0.5717(2) 0.99959(16) 0.0711(7) Uani 1 1 d . .
H60A H 0.2043 0.6113 1.0146 0.085 Uiso 1 1 calc R U
H60B H 0.2601 0.5811 0.9474 0.085 Uiso 1 1 calc R U
C61 C 0.3883(3) 0.6181(2) 1.05171(16) 0.0702(7) Uani 1 1 d . .
H61A H 0.3935 0.6045 1.1032 0.084 Uiso 1 1 calc R U
H61B H 0.4481 0.5809 1.0348 0.084 Uiso 1 1 calc R U
C62 C 0.4205(3) 0.7346(2) 1.05521(19) 0.0816(9) Uani 1 1 d . .
H62A H 0.3702 0.7726 1.0810 0.098 Uiso 1 1 calc R U
H62B H 0.4006 0.7499 1.0031 0.098 Uiso 1 1 calc R U
C63 C 0.5535(3) 0.7790(3) 1.09621(19) 0.0901(10) Uani 1 1 d . .
H63A H 0.6038 0.7437 1.0690 0.108 Uiso 1 1 calc R U
H63B H 0.5661 0.8554 1.0939 0.108 Uiso 1 1 calc R U
C64 C 0.5938(3) 0.7649(3) 1.1760(2) 0.0939(10) Uani 1 1 d . .
H64A H 0.5407 0.7947 1.2026 0.141 Uiso 1 1 calc R U
H64B H 0.6758 0.8012 1.1996 0.141 Uiso 1 1 calc R U
H64C H 0.5917 0.6893 1.1786 0.141 Uiso 1 1 calc R U

loop_
_atom_site_aniso_label
_atom_site_aniso_U_11
_atom_site_aniso_U_22
_atom_site_aniso_U_33
_atom_site_aniso_U_23
_atom_site_aniso_U_13
_atom_site_aniso_U_12
Si1 0.0540(4) 0.0496(3) 0.0536(3) 0.0082(3) 0.0210(3) 0.0074(3)
Si2 0.0570(4) 0.0519(3) 0.0547(4) 0.0081(3) 0.0219(3) 0.0070(3)
C1 0.0428(11) 0.0471(11) 0.0534(12) 0.0083(9) 0.0147(9) 0.0063(9)
C2 0.0410(11) 0.0478(11) 0.0529(12) 0.0084(9) 0.0131(9) 0.0060(9)
C3 0.0481(12) 0.0510(12) 0.0576(13) 0.0116(10) 0.0169(10) 0.0073(10)
C4 0.0443(12) 0.0478(12) 0.0633(14) 0.0112(10) 0.0141(10) 0.0046(10)
C5 0.0559(14) 0.0560(14) 0.0681(15) 0.0170(11) 0.0197(12) 0.0032(11)
C6 0.0585(15) 0.0522(13) 0.0819(18) 0.0207(12) 0.0196(13) 0.0035(11)
C7 0.0552(14) 0.0456(12) 0.0820(18) 0.0134(12) 0.0143(12) 0.0062(11)
C8 0.0516(13) 0.0456(12) 0.0717(16) 0.0091(11) 0.0166(11) 0.0068(10)
C9 0.0427(12) 0.0476(12) 0.0625(14) 0.0090(10) 0.0116(10) 0.0060(10)
C10 0.0459(12) 0.0450(11) 0.0570(13) 0.0058(9) 0.0154(9) 0.0077(9)
C11 0.0429(11) 0.0466(11) 0.0530(12) 0.0075(9) 0.0130(9) 0.0078(9)
C12 0.0407(11) 0.0436(11) 0.0517(12) 0.0053(9) 0.0125(9) 0.0071(9)
C13 0.0513(12) 0.0437(11) 0.0552(13) 0.0035(9) 0.0175(10) 0.0091(9)
C14 0.0513(12) 0.0473(12) 0.0551(13) 0.0053(9) 0.0207(10) 0.0095(10)
C15 0.0427(11) 0.0468(11) 0.0504(12) 0.0073(9) 0.0140(9) 0.0085(9)
C16 0.0454(11) 0.0510(12) 0.0494(12) 0.0086(9) 0.0140(9) 0.0091(9)
C17 0.0445(11) 0.0482(12) 0.0531(12) 0.0120(9) 0.0134(9) 0.0086(9)
C18 0.0476(12) 0.0536(13) 0.0579(13) 0.0147(10) 0.0161(10) 0.0104(10)
C19 0.0449(12) 0.0538(13) 0.0654(15) 0.0201(11) 0.0129(10) 0.0076(10)
C20 0.0502(13) 0.0605(15) 0.0738(17) 0.0253(12) 0.0152(12) 0.0065(11)
C21 0.0489(13) 0.0584(15) 0.0886(19) 0.0317(13) 0.0109(12) 0.0035(11)
C22 0.0540(14) 0.0486(13) 0.091(2) 0.0206(13) 0.0117(13) 0.0057(11)
C23 0.0536(14) 0.0490(13) 0.0785(17) 0.0134(12) 0.0134(12) 0.0081(11)
C24 0.0461(12) 0.0469(12) 0.0667(15) 0.0134(10) 0.0119(10) 0.0083(10)
C25 0.0492(12) 0.0466(12) 0.0592(13) 0.0107(10) 0.0162(10) 0.0097(10)
C26 0.0415(11) 0.0437(11) 0.0533(12) 0.0088(9) 0.0115(9) 0.0081(9)
C27 0.0428(11) 0.0445(11) 0.0506(12) 0.0067(9) 0.0130(9) 0.0077(9)
C28 0.0542(13) 0.0410(11) 0.0552(13) 0.0030(9) 0.0182(10) 0.0082(9)
C29 0.0532(13) 0.0477(12) 0.0540(13) 0.0036(9) 0.0203(10) 0.0073(10)
C30 0.0444(11) 0.0441(11) 0.0513(12) 0.0065(9) 0.0152(9) 0.0082(9)
C31 0.0408(11) 0.0446(11) 0.0513(12) 0.0069(9) 0.0140(9) 0.0077(9)
C32 0.0405(11) 0.0429(10) 0.0496(12) 0.0062(9) 0.0123(9) 0.0074(9)
C33 0.0494(12) 0.0462(11) 0.0579(13) 0.0118(10) 0.0181(10) 0.0055(10)
C34 0.0564(13) 0.0467(12) 0.0578(13) 0.0083(10) 0.0209(11) 0.0068(10)
C35 0.0649(15) 0.0582(14) 0.0603(14) 0.0110(11) 0.0252(12) 0.0062(12)
C36 0.099(2) 0.0756(19) 0.078(2) 0.0139(15) 0.0142(17) -0.0214(17)
C37 0.087(2) 0.0681(17) 0.097(2) 0.0321(16) 0.0328(18) 0.0131(15)
C38 0.0612(14) 0.0534(13) 0.0611(14) 0.0086(11) 0.0206(11) 0.0082(11)
C39 0.0692(17) 0.0695(17) 0.092(2) 0.0334(15) 0.0226(15) 0.0102(14)
C40 0.084(2) 0.087(2) 0.080(2) 0.0153(15) 0.0319(16) 0.0349(17)
C41 0.0642(15) 0.0631(14) 0.0565(14) 0.0060(11) 0.0207(12) 0.0041(12)
C42 0.0648(16) 0.0682(15) 0.0624(15) 0.0046(12) 0.0238(12) -0.0004(13)
C43 0.0651(15) 0.0607(14) 0.0618(15) 0.0068(11) 0.0191(12) 0.0026(12)
C44 0.0685(17) 0.0746(17) 0.0624(16) 0.0047(13) 0.0202(13) -0.0023(14)
C45 0.0736(17) 0.0649(15) 0.0629(16) 0.0101(12) 0.0189(13) -0.0009(13)
C46 0.103(3) 0.092(2) 0.073(2) 0.0063(16) 0.0237(18) -0.029(2)
C47 0.119(3) 0.086(2) 0.091(3) 0.0012(19) 0.020(2) -0.024(2)
C48 0.090(2) 0.120(3) 0.079(2) 0.008(2) 0.0118(18) -0.010(2)
C49 0.0529(13) 0.0511(12) 0.0537(13) 0.0127(10) 0.0165(10) 0.0080(10)
C50 0.0598(14) 0.0553(13) 0.0600(14) 0.0141(11) 0.0219(11) 0.0084(11)
C51 0.0831(18) 0.0568(14) 0.0597(15) 0.0089(11) 0.0314(13) 0.0045(13)
C52 0.133(3) 0.0746(19) 0.107(3) 0.0379(18) 0.063(2) 0.034(2)
C53 0.133(3) 0.084(2) 0.077(2) 0.0000(17) 0.032(2) -0.036(2)
C54 0.0586(14) 0.0639(15) 0.0608(15) 0.0045(11) 0.0166(11) 0.0096(12)
C55 0.0735(18) 0.095(2) 0.0769(19) 0.0064(16) 0.0262(15) 0.0266(16)
C56 0.0748(18) 0.0695(17) 0.0775(19) 0.0187(14) 0.0177(14) 0.0181(14)
C57 0.0613(15) 0.0637(14) 0.0587(14) 0.0096(11) 0.0200(11) 0.0043(12)
C58 0.0794(19) 0.0830(19) 0.0609(16) 0.0016(13) 0.0257(14) -0.0126(15)
C59 0.085(2) 0.0786(18) 0.0595(16) 0.0093(13) 0.0162(14) -0.0050(16)
C60 0.0728(18) 0.0707(17) 0.0667(17) 0.0112(13) 0.0176(14) 0.0063(14)
C61 0.0726(17) 0.0647(16) 0.0679(17) 0.0084(13) 0.0144(13) 0.0077(14)
C62 0.091(2) 0.0671(17) 0.077(2) 0.0137(14) 0.0121(16) 0.0043(16)
C63 0.103(2) 0.0744(19) 0.084(2) 0.0103(16) 0.0208(19) -0.0070(18)
C64 0.096(2) 0.085(2) 0.086(2) 0.0098(17) 0.0101(18) 0.0031(19)

loop_
_atom_type_symbol
_atom_type_description
_atom_type_scat_dispersion_real
_atom_type_scat_dispersion_imag
_atom_type_scat_source
C C 0.0181 0.0091 'International Tables Vol C Tables 4.2.6.8 and 6.1.1.4'
H H 0.0000 0.0000 'International Tables Vol C Tables 4.2.6.8 and 6.1.1.4'
Si Si 0.2541 0.3302 'International Tables Vol C Tables 4.2.6.8 and 6.1.1.4'

loop_
_geom_angle_atom_site_label_1
_geom_angle_atom_site_label_2
_geom_angle_atom_site_label_3
_geom_angle
C34 Si1 C41 111.16(11)
C34 Si1 C35 107.30(11)
C41 Si1 C35 108.36(11)
C34 Si1 C38 105.77(11)
C41 Si1 C38 112.62(12)
C35 Si1 C38 111.51(11)
C50 Si2 C54 107.18(12)
C50 Si2 C51 107.44(12)
C54 Si2 C51 111.93(13)
C50 Si2 C57 106.98(12)
C54 Si2 C57 112.61(12)
C51 Si2 C57 110.38(12)
C30 C1 C2 120.9(2)
C30 C1 C33 120.32(19)
C2 C1 C33 118.67(19)
C3 C2 C1 121.4(2)
C3 C2 C11 119.3(2)
C1 C2 C11 119.31(19)
C4 C3 C2 122.1(2)
C4 C3 H3 119.0
C2 C3 H3 119.0
C3 C4 C9 118.8(2)
C3 C4 C5 122.1(2)
C9 C4 C5 119.0(2)
C6 C5 C4 120.4(3)
C6 C5 H5 119.8
C4 C5 H5 119.8
C5 C6 C7 120.7(2)
C5 C6 H6 119.7
C7 C6 H6 119.7
C8 C7 C6 120.9(2)
C8 C7 H7 119.5
C6 C7 H7 119.5
C7 C8 C9 120.3(2)
C7 C8 H8 119.8
C9 C8 H8 119.8
C10 C9 C4 119.4(2)
C10 C9 C8 121.9(2)
C4 C9 C8 118.7(2)
C9 C10 C11 122.2(2)
C9 C10 H10 118.9
C11 C10 H10 118.9
C10 C11 C2 118.1(2)
C10 C11 C12 122.4(2)
C2 C11 C12 119.43(19)
C31 C12 C13 118.33(19)
C31 C12 C11 119.9(2)
C13 C12 C11 121.81(19)
C14 C13 C12 122.2(2)
C14 C13 H13 118.9
C12 C13 H13 118.9
C13 C14 C15 121.4(2)
C13 C14 H14 119.3
C15 C14 H14 119.3
C16 C15 C14 121.3(2)
C16 C15 C32 120.39(19)
C14 C15 C32 118.28(19)
C15 C16 C17 120.7(2)
C15 C16 C49 119.4(2)
C17 C16 C49 119.80(19)
C18 C17 C16 121.5(2)
C18 C17 C26 119.2(2)
C16 C17 C26 119.28(19)
C19 C18 C17 122.2(2)
C19 C18 H18 118.9
C17 C18 H18 118.9
C18 C19 C24 118.7(2)
C18 C19 C20 122.5(2)
C24 C19 C20 118.8(2)
C21 C20 C19 120.5(3)
C21 C20 H20 119.7
C19 C20 H20 119.7
C20 C21 C22 120.4(2)
C20 C21 H21 119.8
C22 C21 H21 119.8
C23 C22 C21 121.1(2)
C23 C22 H22 119.5
C21 C22 H22 119.5
C22 C23 C24 120.5(3)
C22 C23 H23 119.8
C24 C23 H23 119.8
C25 C24 C23 122.1(2)
C25 C24 C19 119.3(2)
C23 C24 C19 118.6(2)
C24 C25 C26 122.6(2)
C24 C25 H25 118.7
C26 C25 H25 118.7
C25 C26 C17 117.9(2)
C25 C26 C27 122.7(2)
C17 C26 C27 119.31(19)
C32 C27 C28 118.30(19)
C32 C27 C26 120.0(2)
C28 C27 C26 121.65(19)
C29 C28 C27 122.1(2)
C29 C28 H28 118.9
C27 C28 H28 118.9
C28 C29 C30 121.5(2)
C28 C29 H29 119.2
C30 C29 H29 119.2
C1 C30 C29 121.6(2)
C1 C30 C31 120.25(19)
C29 C30 C31 118.15(19)
C12 C31 C30 120.21(19)
C12 C31 C32 120.34(19)
C30 C31 C32 119.45(19)
C27 C32 C15 120.12(19)
C27 C32 C31 120.4(2)
C15 C32 C31 119.46(19)
C34 C33 C1 177.2(3)
C33 C34 Si1 170.3(2)
C36 C35 C37 109.5(2)
C36 C35 Si1 112.82(18)
C37 C35 Si1 111.78(18)
C36 C35 H35 107.5
C37 C35 H35 107.5
Si1 C35 H35 107.5
C35 C36 H36A 109.5
C35 C36 H36B 109.5
H36A C36 H36B 109.5
C35 C36 H36C 109.5
H36A C36 H36C 109.5
H36B C36 H36C 109.5
C35 C37 H37A 109.5
C35 C37 H37B 109.5
H37A C37 H37B 109.5
C35 C37 H37C 109.5
H37A C37 H37C 109.5
H37B C37 H37C 109.5
C40 C38 C39 111.4(2)
C40 C38 Si1 111.08(19)
C39 C38 Si1 114.41(18)
C40 C38 H38 106.5
C39 C38 H38 106.5
Si1 C38 H38 106.5
C38 C39 H39A 109.5
C38 C39 H39B 109.5
H39A C39 H39B 109.5
C38 C39 H39C 109.5
H39A C39 H39C 109.5
H39B C39 H39C 109.5
C38 C40 H40A 109.5
C38 C40 H40B 109.5
H40A C40 H40B 109.5
C38 C40 H40C 109.5
H40A C40 H40C 109.5
H40B C40 H40C 109.5
C42 C41 Si1 118.75(17)
C42 C41 H41A 107.6
Si1 C41 H41A 107.6
C42 C41 H41B 107.6
Si1 C41 H41B 107.6
H41A C41 H41B 107.1
C41 C42 C43 113.8(2)
C41 C42 H42A 108.8
C43 C42 H42A 108.8
C41 C42 H42B 108.8
C43 C42 H42B 108.8
H42A C42 H42B 107.7
C44 C43 C42 114.6(2)
C44 C43 H43A 108.6
C42 C43 H43A 108.6
C44 C43 H43B 108.6
C42 C43 H43B 108.6
H43A C43 H43B 107.6
C43 C44 C45 114.7(2)
C43 C44 H44A 108.6
C45 C44 H44A 108.6
C43 C44 H44B 108.6
C45 C44 H44B 108.6
H44A C44 H44B 107.6
C46 C45 C44 114.1(2)
C46 C45 H45A 108.7
C44 C45 H45A 108.7
C46 C45 H45B 108.7
C44 C45 H45B 108.7
H45A C45 H45B 107.6
C45 C46 C47 115.8(3)
C45 C46 H46A 108.3
C47 C46 H46A 108.3
C45 C46 H46B 108.3
C47 C46 H46B 108.3
H46A C46 H46B 107.4
C48 C47 C46 115.8(3)
C48 C47 H47A 108.3
C46 C47 H47A 108.3
C48 C47 H47B 108.3
C46 C47 H47B 108.3
H47A C47 H47B 107.4
C47 C48 H48A 109.5
C47 C48 H48B 109.5
H48A C48 H48B 109.5
C47 C48 H48C 109.5
H48A C48 H48C 109.5
H48B C48 H48C 109.5
C50 C49 C16 179.0(3)
C49 C50 Si2 178.5(2)
C52 C51 C53 111.0(3)
C52 C51 Si2 111.1(2)
C53 C51 Si2 112.0(2)
C52 C51 H51 107.5
C53 C51 H51 107.5
Si2 C51 H51 107.5
C51 C52 H52A 109.5
C51 C52 H52B 109.5
H52A C52 H52B 109.5
C51 C52 H52C 109.5
H52A C52 H52C 109.5
H52B C52 H52C 109.5
C51 C53 H53A 109.5
C51 C53 H53B 109.5
H53A C53 H53B 109.5
C51 C53 H53C 109.5
H53A C53 H53C 109.5
H53B C53 H53C 109.5
C55 C54 C56 111.1(2)
C55 C54 Si2 111.46(19)
C56 C54 Si2 111.85(18)
C55 C54 H54 107.4
C56 C54 H54 107.4
Si2 C54 H54 107.4
C54 C55 H55A 109.5
C54 C55 H55B 109.5
H55A C55 H55B 109.5
C54 C55 H55C 109.5
H55A C55 H55C 109.5
H55B C55 H55C 109.5
C54 C56 H56A 109.5
C54 C56 H56B 109.5
H56A C56 H56B 109.5
C54 C56 H56C 109.5
H56A C56 H56C 109.5
H56B C56 H56C 109.5
C58 C57 Si2 117.15(18)
C58 C57 H57A 108.0
Si2 C57 H57A 108.0
C58 C57 H57B 108.0
Si2 C57 H57B 108.0
H57A C57 H57B 107.3
C59 C58 C57 113.8(2)
C59 C58 H58A 108.8
C57 C58 H58A 108.8
C59 C58 H58B 108.8
C57 C58 H58B 108.8
H58A C58 H58B 107.7
C60 C59 C58 115.1(3)
C60 C59 H59A 108.5
C58 C59 H59A 108.5
C60 C59 H59B 108.5
C58 C59 H59B 108.5
H59A C59 H59B 107.5
C59 C60 C61 113.2(2)
C59 C60 H60A 108.9
C61 C60 H60A 108.9
C59 C60 H60B 108.9
C61 C60 H60B 108.9
H60A C60 H60B 107.7
C62 C61 C60 114.5(3)
C62 C61 H61A 108.6
C60 C61 H61A 108.6
C62 C61 H61B 108.6
C60 C61 H61B 108.6
H61A C61 H61B 107.6
C61 C62 C63 115.0(3)
C61 C62 H62A 108.5
C63 C62 H62A 108.5
C61 C62 H62B 108.5
C63 C62 H62B 108.5
H62A C62 H62B 107.5
C64 C63 C62 114.0(3)
C64 C63 H63A 108.7
C62 C63 H63A 108.7
C64 C63 H63B 108.7
C62 C63 H63B 108.7
H63A C63 H63B 107.6
C63 C64 H64A 109.5
C63 C64 H64B 109.5
H64A C64 H64B 109.5
C63 C64 H64C 109.5
H64A C64 H64C 109.5
H64B C64 H64C 109.5

loop_
_geom_bond_atom_site_label_1
_geom_bond_atom_site_label_2
_geom_bond_distance
Si1 C34 1.841(2)
Si1 C41 1.868(3)
Si1 C35 1.883(2)
Si1 C38 1.886(3)
Si2 C50 1.840(3)
Si2 C54 1.878(3)
Si2 C51 1.880(2)
Si2 C57 1.882(3)
C1 C30 1.395(3)
C1 C2 1.426(3)
C1 C33 1.433(3)
C2 C3 1.400(3)
C2 C11 1.437(3)
C3 C4 1.391(3)
C3 H3 0.9500
C4 C9 1.425(3)
C4 C5 1.428(3)
C5 C6 1.357(4)
C5 H5 0.9500
C6 C7 1.414(4)
C6 H6 0.9500
C7 C8 1.358(3)
C7 H7 0.9500
C8 C9 1.430(3)
C8 H8 0.9500
C9 C10 1.397(3)
C10 C11 1.398(3)
C10 H10 0.9500
C11 C12 1.444(3)
C12 C31 1.407(3)
C12 C13 1.429(3)
C13 C14 1.347(3)
C13 H13 0.9500
C14 C15 1.428(3)
C14 H14 0.9500
C15 C16 1.398(3)
C15 C32 1.432(3)
C16 C17 1.427(3)
C16 C49 1.429(3)
C17 C18 1.398(3)
C17 C26 1.439(3)
C18 C19 1.388(3)
C18 H18 0.9500
C19 C24 1.429(3)
C19 C20 1.432(3)
C20 C21 1.358(4)
C20 H20 0.9500
C21 C22 1.415(4)
C21 H21 0.9500
C22 C23 1.357(4)
C22 H22 0.9500
C23 C24 1.428(3)
C23 H23 0.9500
C24 C25 1.392(3)
C25 C26 1.395(3)
C25 H25 0.9500
C26 C27 1.444(3)
C27 C32 1.406(3)
C27 C28 1.430(3)
C28 C29 1.347(3)
C28 H28 0.9500
C29 C30 1.427(3)
C29 H29 0.9500
C30 C31 1.435(3)
C31 C32 1.437(3)
C33 C34 1.201(3)
C35 C36 1.519(4)
C35 C37 1.533(4)
C35 H35 1.0000
C36 H36A 0.9800
C36 H36B 0.9800
C36 H36C 0.9800
C37 H37A 0.9800
C37 H37B 0.9800
C37 H37C 0.9800
C38 C40 1.524(4)
C38 C39 1.524(3)
C38 H38 1.0000
C39 H39A 0.9800
C39 H39B 0.9800
C39 H39C 0.9800
C40 H40A 0.9800
C40 H40B 0.9800
C40 H40C 0.9800
C41 C42 1.513(3)
C41 H41A 0.9900
C41 H41B 0.9900
C42 C43 1.514(3)
C42 H42A 0.9900
C42 H42B 0.9900
C43 C44 1.509(4)
C43 H43A 0.9900
C43 H43B 0.9900
C44 C45 1.510(4)
C44 H44A 0.9900
C44 H44B 0.9900
C45 C46 1.504(4)
C45 H45A 0.9900
C45 H45B 0.9900
C46 C47 1.509(4)
C46 H46A 0.9900
C46 H46B 0.9900
C47 C48 1.463(5)
C47 H47A 0.9900
C47 H47B 0.9900
C48 H48A 0.9800
C48 H48B 0.9800
C48 H48C 0.9800
C49 C50 1.204(3)
C51 C52 1.518(4)
C51 C53 1.526(4)
C51 H51 1.0000
C52 H52A 0.9800
C52 H52B 0.9800
C52 H52C 0.9800
C53 H53A 0.9800
C53 H53B 0.9800
C53 H53C 0.9800
C54 C55 1.533(4)
C54 C56 1.536(4)
C54 H54 1.0000
C55 H55A 0.9800
C55 H55B 0.9800
C55 H55C 0.9800
C56 H56A 0.9800
C56 H56B 0.9800
C56 H56C 0.9800
C57 C58 1.530(4)
C57 H57A 0.9900
C57 H57B 0.9900
C58 C59 1.527(4)
C58 H58A 0.9900
C58 H58B 0.9900
C59 C60 1.499(4)
C59 H59A 0.9900
C59 H59B 0.9900
C60 C61 1.521(4)
C60 H60A 0.9900
C60 H60B 0.9900
C61 C62 1.500(4)
C61 H61A 0.9900
C61 H61B 0.9900
C62 C63 1.547(5)
C62 H62A 0.9900
C62 H62B 0.9900
C63 C64 1.478(5)
C63 H63A 0.9900
C63 H63B 0.9900
C64 H64A 0.9800
C64 H64B 0.9800
C64 H64C 0.9800

loop_
_geom_torsion_atom_site_label_1
_geom_torsion_atom_site_label_2
_geom_torsion_atom_site_label_3
_geom_torsion_atom_site_label_4
_geom_torsion
C30 C1 C2 C3 -178.5(2)
C33 C1 C2 C3 4.7(3)
C30 C1 C2 C11 0.9(3)
C33 C1 C2 C11 -175.8(2)
C1 C2 C3 C4 -179.9(2)
C11 C2 C3 C4 0.6(3)
C2 C3 C4 C9 0.7(4)
C2 C3 C4 C5 -179.4(2)
C3 C4 C5 C6 -179.4(2)
C9 C4 C5 C6 0.5(4)
C4 C5 C6 C7 0.1(4)
C5 C6 C7 C8 -0.1(4)
C6 C7 C8 C9 -0.5(4)
C3 C4 C9 C10 -0.6(3)
C5 C4 C9 C10 179.5(2)
C3 C4 C9 C8 178.9(2)
C5 C4 C9 C8 -1.0(3)
C7 C8 C9 C10 -179.5(2)
C7 C8 C9 C4 1.0(4)
C4 C9 C10 C11 -0.9(3)
C8 C9 C10 C11 179.7(2)
C9 C10 C11 C2 2.1(3)
C9 C10 C11 C12 -179.1(2)
C3 C2 C11 C10 -2.0(3)
C1 C2 C11 C10 178.5(2)
C3 C2 C11 C12 179.3(2)
C1 C2 C11 C12 -0.3(3)
C10 C11 C12 C31 -179.2(2)
C2 C11 C12 C31 -0.5(3)
C10 C11 C12 C13 1.4(3)
C2 C11 C12 C13 -179.9(2)
C31 C12 C13 C14 -0.9(3)
C11 C12 C13 C14 178.5(2)
C12 C13 C14 C15 0.6(4)
C13 C14 C15 C16 -178.3(2)
C13 C14 C15 C32 0.8(3)
C14 C15 C16 C17 -178.3(2)
C32 C15 C16 C17 2.7(3)
C14 C15 C16 C49 2.6(3)
C32 C15 C16 C49 -176.4(2)
C15 C16 C17 C18 -179.7(2)
C49 C16 C17 C18 -0.6(3)
C15 C16 C17 C26 -0.3(3)
C49 C16 C17 C26 178.8(2)
C16 C17 C18 C19 -178.9(2)
C26 C17 C18 C19 1.7(3)
C17 C18 C19 C24 -0.3(3)
C17 C18 C19 C20 -180.0(2)
C18 C19 C20 C21 -179.6(2)
C24 C19 C20 C21 0.7(4)
C19 C20 C21 C22 -0.2(4)
C20 C21 C22 C23 -0.8(4)
C21 C22 C23 C24 1.3(4)
C22 C23 C24 C25 -179.4(2)
C22 C23 C24 C19 -0.8(4)
C18 C19 C24 C25 -1.2(3)
C20 C19 C24 C25 178.5(2)
C18 C19 C24 C23 -179.9(2)
C20 C19 C24 C23 -0.1(3)
C23 C24 C25 C26 179.8(2)
C19 C24 C25 C26 1.3(4)
C24 C25 C26 C17 0.2(3)
C24 C25 C26 C27 -178.4(2)
C18 C17 C26 C25 -1.7(3)
C16 C17 C26 C25 178.9(2)
C18 C17 C26 C27 177.0(2)
C16 C17 C26 C27 -2.4(3)
C25 C26 C27 C32 -178.5(2)
C17 C26 C27 C32 2.9(3)
C25 C26 C27 C28 2.6(3)
C17 C26 C27 C28 -176.0(2)
C32 C27 C28 C29 0.3(3)
C26 C27 C28 C29 179.2(2)
C27 C28 C29 C30 1.0(4)
C2 C1 C30 C29 179.0(2)
C33 C1 C30 C29 -4.3(3)
C2 C1 C30 C31 -0.9(3)
C33 C1 C30 C31 175.8(2)
C28 C29 C30 C1 178.8(2)
C28 C29 C30 C31 -1.3(3)
C13 C12 C31 C30 -180.0(2)
C11 C12 C31 C30 0.6(3)
C13 C12 C31 C32 -0.2(3)
C11 C12 C31 C32 -179.7(2)
C1 C30 C31 C12 0.1(3)
C29 C30 C31 C12 -179.8(2)
C1 C30 C31 C32 -179.7(2)
C29 C30 C31 C32 0.4(3)
C28 C27 C32 C15 178.29(19)
C26 C27 C32 C15 -0.6(3)
C28 C27 C32 C31 -1.1(3)
C26 C27 C32 C31 179.96(19)
C16 C15 C32 C27 -2.2(3)
C14 C15 C32 C27 178.7(2)
C16 C15 C32 C31 177.2(2)
C14 C15 C32 C31 -1.9(3)
C12 C31 C32 C27 -179.0(2)
C30 C31 C32 C27 0.8(3)
C12 C31 C32 C15 1.6(3)
C30 C31 C32 C15 -178.64(19)
C34 Si1 C35 C36 65.7(2)
C41 Si1 C35 C36 -174.2(2)
C38 Si1 C35 C36 -49.7(3)
C34 Si1 C35 C37 -58.2(2)
C41 Si1 C35 C37 62.0(2)
C38 Si1 C35 C37 -173.55(19)
C34 Si1 C38 C40 175.56(19)
C41 Si1 C38 C40 54.0(2)
C35 Si1 C38 C40 -68.1(2)
C34 Si1 C38 C39 48.4(2)
C41 Si1 C38 C39 -73.2(2)
C35 Si1 C38 C39 164.7(2)
C34 Si1 C41 C42 -45.2(2)
C35 Si1 C41 C42 -162.8(2)
C38 Si1 C41 C42 73.3(2)
Si1 C41 C42 C43 -175.2(2)
C41 C42 C43 C44 -175.0(2)
C42 C43 C44 C45 -172.9(3)
C43 C44 C45 C46 -174.7(3)
C44 C45 C46 C47 -176.8(3)
C45 C46 C47 C48 -62.0(5)
C50 Si2 C51 C52 57.8(2)
C54 Si2 C51 C52 175.3(2)
C57 Si2 C51 C52 -58.5(2)
C50 Si2 C51 C53 -66.9(3)
C54 Si2 C51 C53 50.5(3)
C57 Si2 C51 C53 176.8(2)
C50 Si2 C54 C55 176.98(19)
C51 Si2 C54 C55 59.4(2)
C57 Si2 C54 C55 -65.6(2)
C50 Si2 C54 C56 -57.9(2)
C51 Si2 C54 C56 -175.48(19)
C57 Si2 C54 C56 59.5(2)
C50 Si2 C57 C58 -156.4(2)
C54 Si2 C57 C58 86.1(2)
C51 Si2 C57 C58 -39.8(3)
Si2 C57 C58 C59 168.3(2)
C57 C58 C59 C60 73.2(4)
C58 C59 C60 C61 -172.4(2)
C59 C60 C61 C62 -176.7(3)
C60 C61 C62 C63 -169.5(3)
C61 C62 C63 C64 -60.5(4)
